data_7705213
loop_
_publ_author_name
'Du, Yi'
'Yang, Huayong'
'Liu, Ruijuan'
'Shao, Caiyun'
'Yang, Lirong'

_publ_section_title
;
 A multi-responsive chemosensor for highly sensitive and selective
 detection of Fe<sup>3+</sup>, Cu<sup>2+</sup>,
 Cr<sub>2</sub>O<sub>7</sub><sup>2-</sup> and nitrobenzene based on a
 luminescent lanthanide metal-organic framework.
;
_journal_issue 37
_journal_name_full 'Dalton transactions (Cambridge, England : 2003)'
_journal_page_first 13003
_journal_page_last 13016
_journal_paper_doi 10.1039/d0dt02120b
_journal_volume 49
_journal_year 2020
_chemical_formula_moiety 'C16 H10 Ce O11, C9 H8 N2'
_chemical_formula_sum 'C25 H18 Ce N2 O11'
_chemical_formula_weight 662.53
_space_group_crystal_system monoclinic
_space_group_IT_number 14
_space_group_name_Hall '-P 2ybc'
_space_group_name_H-M_alt 'P 1 21/c 1'
_atom_sites_solution_hydrogens mixed
_atom_sites_solution_primary dual
_audit_creation_date 2020-08-14
_audit_creation_method
;
Olex2 1.2
(compiled 2018.05.29 svn.r3508 for OlexSys, GUI svn.r5506)
;
_audit_update_record
;
2020-08-14 deposited with the CCDC.	2020-08-19 downloaded from the CCDC.
;
_cell_angle_alpha 90
_cell_angle_beta 114.7250(9)
_cell_angle_gamma 90
_cell_formula_units_Z 4
_cell_length_a 16.2883(10)
_cell_length_b 8.5827(5)
_cell_length_c 19.2359(12)
_cell_measurement_reflns_used 5800
_cell_measurement_temperature 296(2)
_cell_measurement_theta_max 28.27
_cell_measurement_theta_min 2.33
_cell_volume 2442.6(3)
_computing_cell_refinement 'APEX 2'
_computing_data_collection 'APEX 2 (Bruker, 2009)'
_computing_data_reduction 'SAINT (Bruker, 2009)'
_computing_molecular_graphics 'Olex2 (Dolomanov et al., 2009)'
_computing_publication_material 'Olex2 (Dolomanov et al., 2009)'
_computing_structure_refinement 'ShelXL (Sheldrick, 2015)'
_computing_structure_solution 'ShelXT (Sheldrick, 2015)'
_diffrn_ambient_temperature 296.15
_diffrn_measured_fraction_theta_full 0.998
_diffrn_measured_fraction_theta_max 0.981
_diffrn_measurement_device_type 'Bruker Smart APEX II CCD area detector'
_diffrn_measurement_method '\f and \w scans'
_diffrn_radiation_type MoK\a
_diffrn_radiation_wavelength 0.71073
_diffrn_reflns_av_R_equivalents 0.0342
_diffrn_reflns_av_unetI/netI 0.0462
_diffrn_reflns_Laue_measured_fraction_full 0.998
_diffrn_reflns_Laue_measured_fraction_max 0.981
_diffrn_reflns_limit_h_max 21
_diffrn_reflns_limit_h_min -19
_diffrn_reflns_limit_k_max 11
_diffrn_reflns_limit_k_min -11
_diffrn_reflns_limit_l_max 24
_diffrn_reflns_limit_l_min -24
_diffrn_reflns_number 15164
_diffrn_reflns_point_group_measured_fraction_full 0.998
_diffrn_reflns_point_group_measured_fraction_max 0.981
_diffrn_reflns_theta_full 25.242
_diffrn_reflns_theta_max 28.326
_diffrn_reflns_theta_min 2.155
_diffrn_standards_number 0
_exptl_absorpt_coefficient_mu 1.932
_exptl_absorpt_correction_T_max 0.7457
_exptl_absorpt_correction_T_min 0.6250
_exptl_absorpt_correction_type multi-scan
_exptl_absorpt_process_details
'SADABS-2016/2 (Bruker,2016/2) was used for absorption correction. wR2(int) was 0.0838 before and 0.0440 after correction. The Ratio of minimum to maximum transmission is 0.8381. The \l/2 correction factor is Not present.'
_exptl_crystal_colour colourless
_exptl_crystal_colour_primary colourless
_exptl_crystal_density_diffrn 1.802
_exptl_crystal_description block
_exptl_crystal_F_000 1312
_exptl_crystal_size_max 0.4
_exptl_crystal_size_mid 0.22
_exptl_crystal_size_min 0.07
_refine_diff_density_max 0.505
_refine_diff_density_min -0.622
_refine_diff_density_rms 0.100
_refine_ls_extinction_method none
_refine_ls_goodness_of_fit_ref 1.012
_refine_ls_hydrogen_treatment constr
_refine_ls_matrix_type full
_refine_ls_number_parameters 352
_refine_ls_number_reflns 5972
_refine_ls_number_restraints 0
_refine_ls_restrained_S_all 1.012
_refine_ls_R_factor_all 0.0386
_refine_ls_R_factor_gt 0.0280
_refine_ls_shift/su_max 0.002
_refine_ls_shift/su_mean 0.000
_refine_ls_structure_factor_coef Fsqd
_refine_ls_weighting_details 'w=1/[\s^2^(Fo^2^)+(0.0204P)^2^+1.5007P] where P=(Fo^2^+2Fc^2^)/3'
_refine_ls_weighting_scheme calc
_refine_ls_wR_factor_gt 0.0592
_refine_ls_wR_factor_ref 0.0637
_reflns_Friedel_coverage 0.000
_reflns_number_gt 4941
_reflns_number_total 5972
_reflns_threshold_expression 'I > 2\s(I)'
_cod_data_source_file d0dt02120b2.cif
_cod_data_source_block 10723
_cod_depositor_comments 'Adding full bibliography for 7705210--7705215.cif.'
_cod_database_code 7705213
_shelx_shelxl_version_number 2018/3
_shelx_space_group_comment
;
The symmetry employed for this shelxl refinement is uniquely defined
by the following loop, which should always be used as a source of
symmetry information in preference to the above space-group names.
They are only intended as comments.
;
_shelx_estimated_absorpt_t_max 0.877
_shelx_estimated_absorpt_t_min 0.512
_olex2_refinement_description
;
1. Fixed Uiso
 At 1.2 times of:
  All C(H) groups, All N(H) groups, All O(H,H) groups
2.a Riding coordinates:
 O1W(H1WA,H1WB), O2W(H2WA,H2WB)
2.b Aromatic/amide H refined with riding coordinates:
 N1(H1), C1(H1A), C2(H2), C3(H3), C5(H5), C6(H6), C8(H8), C9(H9), C12(H12),
 C14(H14), C15(H15), C20(H20), C21(H21), C22(H22)
;
_olex2_submission_special_instructions 'No special instructions were received'

loop_
_space_group_symop_operation_xyz
'x, y, z'
'-x, y+1/2, -z+1/2'
'-x, -y, -z'
'x, -y-1/2, z-1/2'

loop_
_atom_site_label
_atom_site_type_symbol
_atom_site_fract_x
_atom_site_fract_y
_atom_site_fract_z
_atom_site_U_iso_or_equiv
_atom_site_adp_type
_atom_site_occupancy
_atom_site_site_symmetry_order
_atom_site_calc_flag
_atom_site_refinement_flags_posn
_atom_site_refinement_flags_adp
_atom_site_refinement_flags_occupancy
_atom_site_disorder_assembly
_atom_site_disorder_group
Ce1 Ce 0.13445(2) 1.08935(2) 0.53701(2) 0.01577(5) Uani 1 1 d . . . . .
N1 N 0.44856(17) 0.9764(3) 0.61818(15) 0.0349(6) Uani 1 1 d . . . . .
H1 H 0.417062 1.003063 0.571390 0.042 Uiso 1 1 calc R . . . .
N2 N 0.49016(17) 0.9408(3) 0.73919(14) 0.0319(6) Uani 1 1 d . . . . .
O1 O 0.22678(13) 0.8740(2) 0.61166(11) 0.0253(4) Uani 1 1 d . . . . .
O2 O 0.19200(17) 0.6488(3) 0.54870(12) 0.0374(6) Uani 1 1 d . . . . .
O3 O 0.03400(12) 0.8648(2) 0.54965(10) 0.0205(4) Uani 1 1 d . . . . .
O4 O -0.06168(13) 0.8108(2) 0.60005(11) 0.0264(5) Uani 1 1 d . . . . .
O5 O 0.26557(12) 1.3912(2) 0.81663(10) 0.0208(4) Uani 1 1 d . . . . .
O6 O 0.23437(14) 1.1959(2) 0.67517(11) 0.0287(5) Uani 1 1 d . . . . .
O7 O 0.09103(14) 1.1419(3) 0.64566(11) 0.0310(5) Uani 1 1 d . . . . .
O8 O 0.36840(15) 1.4051(3) 0.97794(12) 0.0412(6) Uani 1 1 d . . . . .
O9 O 0.26934(13) 1.3454(3) 1.02479(11) 0.0292(5) Uani 1 1 d . . . . .
O1W O 0.11268(17) 0.8745(3) 0.43735(13) 0.0388(6) Uani 1 1 d . . . . .
H1WA H 0.131296 0.793040 0.464644 0.047 Uiso 1 1 d R . . . .
H1WB H 0.055466 0.865320 0.416744 0.047 Uiso 1 1 d R . . . .
O2W O 0.09616(17) 1.3837(2) 0.53692(13) 0.0393(6) Uani 1 1 d . . . . .
H2WA H 0.079404 1.477448 0.524863 0.047 Uiso 1 1 d R . . . .
H2WB H 0.103904 1.375938 0.583313 0.047 Uiso 1 1 d R . . . .
C1 C 0.4245(2) 0.9954(4) 0.67480(18) 0.0359(8) Uani 1 1 d . . . . .
H1A H 0.370609 1.039708 0.670796 0.043 Uiso 1 1 calc R . . . .
C2 C 0.5318(2) 0.9073(4) 0.64564(18) 0.0340(7) Uani 1 1 d . . . . .
H2 H 0.564144 0.881430 0.617308 0.041 Uiso 1 1 calc R . . . .
C3 C 0.5582(2) 0.8835(4) 0.72087(18) 0.0315(7) Uani 1 1 d . . . . .
H3 H 0.611925 0.837345 0.754310 0.038 Uiso 1 1 calc R . . . .
C4 C 0.4929(2) 0.9547(4) 0.81459(18) 0.0351(8) Uani 1 1 d . . . . .
C5 C 0.5654(2) 1.0236(5) 0.87147(19) 0.0488(10) Uani 1 1 d . . . . .
H5 H 0.613718 1.058019 0.861691 0.059 Uiso 1 1 calc R . . . .
C6 C 0.5675(2) 1.0425(5) 0.94376(19) 0.0464(10) Uani 1 1 d . . . . .
H6 H 0.616950 1.091680 0.981549 0.056 Uiso 1 1 calc R . . . .
C7 C 0.4985(2) 0.9905(5) 0.96098(18) 0.0410(9) Uani 1 1 d . . . . .
C8 C 0.4252(3) 0.9238(7) 0.9017(3) 0.086(2) Uani 1 1 d . . . . .
H8 H 0.376544 0.889806 0.910973 0.103 Uiso 1 1 calc R . . . .
C9 C 0.4218(3) 0.9058(6) 0.8287(2) 0.0760(17) Uani 1 1 d . . . . .
H9 H 0.371537 0.860878 0.789981 0.091 Uiso 1 1 calc R . . . .
C10 C 0.19756(18) 0.7362(3) 0.60221(16) 0.0219(6) Uani 1 1 d . . . . .
C11 C 0.16864(18) 0.6683(3) 0.66079(15) 0.0183(5) Uani 1 1 d . . . . .
C12 C 0.22802(19) 0.5677(3) 0.71497(15) 0.0208(6) Uani 1 1 d . . . . .
H12 H 0.285881 0.553301 0.717691 0.025 Uiso 1 1 calc R . . . .
C13 C 0.20168(18) 0.4887(3) 0.76503(14) 0.0188(5) Uani 1 1 d . . . . .
C14 C 0.11675(19) 0.5109(3) 0.76342(15) 0.0245(6) Uani 1 1 d . . . . .
H14 H 0.099511 0.458383 0.797471 0.029 Uiso 1 1 calc R . . . .
C15 C 0.0581(2) 0.6129(3) 0.71009(16) 0.0243(6) Uani 1 1 d . . . . .
H15 H 0.000934 0.628834 0.708647 0.029 Uiso 1 1 calc R . . . .
C16 C 0.08261(18) 0.6926(3) 0.65827(15) 0.0183(5) Uani 1 1 d . . . . .
C17 C 0.01495(18) 0.7963(3) 0.60045(14) 0.0182(5) Uani 1 1 d . . . . .
C18 C 0.1713(2) 1.1667(3) 0.69450(15) 0.0230(6) Uani 1 1 d . . . . .
C19 C 0.19070(19) 1.1440(3) 0.77745(15) 0.0212(6) Uani 1 1 d . . . . .
C20 C 0.1641(2) 1.0032(4) 0.79752(18) 0.0322(7) Uani 1 1 d . . . . .
H20 H 0.133412 0.930632 0.759603 0.039 Uiso 1 1 calc R . . . .
C21 C 0.1825(2) 0.9696(4) 0.87255(19) 0.0354(8) Uani 1 1 d . . . . .
H21 H 0.166138 0.873853 0.885592 0.043 Uiso 1 1 calc R . . . .
C22 C 0.2253(2) 1.0792(3) 0.92785(17) 0.0281(7) Uani 1 1 d . . . . .
H22 H 0.235719 1.058112 0.978267 0.034 Uiso 1 1 calc R . . . .
C23 C 0.25362(18) 1.2209(3) 0.91057(14) 0.0192(5) Uani 1 1 d . . . . .
C24 C 0.23607(17) 1.2512(3) 0.83455(14) 0.0177(5) Uani 1 1 d . . . . .
C25 C 0.30060(19) 1.3337(3) 0.97450(15) 0.0225(6) Uani 1 1 d . . . . .

loop_
_atom_site_aniso_label
_atom_site_aniso_U_11
_atom_site_aniso_U_22
_atom_site_aniso_U_33
_atom_site_aniso_U_23
_atom_site_aniso_U_13
_atom_site_aniso_U_12
Ce1 0.01664(8) 0.01683(8) 0.01336(8) 0.00141(6) 0.00581(6) -0.00025(6)
N1 0.0275(14) 0.0499(18) 0.0228(13) 0.0057(12) 0.0062(11) 0.0031(13)
N2 0.0237(13) 0.0462(17) 0.0237(13) 0.0023(11) 0.0079(11) 0.0022(12)
O1 0.0197(10) 0.0240(11) 0.0298(11) 0.0096(8) 0.0081(9) -0.0004(8)
O2 0.0647(17) 0.0254(11) 0.0367(13) 0.0050(10) 0.0357(13) 0.0073(11)
O3 0.0191(10) 0.0218(10) 0.0200(10) 0.0061(8) 0.0076(8) -0.0001(8)
O4 0.0227(11) 0.0353(12) 0.0238(10) 0.0093(9) 0.0123(9) 0.0073(9)
O5 0.0202(10) 0.0193(10) 0.0186(9) 0.0075(7) 0.0040(8) -0.0007(8)
O6 0.0301(11) 0.0371(12) 0.0194(10) -0.0043(9) 0.0107(9) -0.0094(10)
O7 0.0282(12) 0.0440(13) 0.0211(11) -0.0073(9) 0.0106(9) -0.0062(10)
O8 0.0382(14) 0.0646(18) 0.0245(11) -0.0134(11) 0.0167(11) -0.0228(12)
O9 0.0257(11) 0.0449(13) 0.0203(10) -0.0073(9) 0.0129(9) 0.0028(10)
O1W 0.0600(16) 0.0298(12) 0.0313(12) 0.0012(9) 0.0237(12) 0.0076(11)
O2W 0.0573(16) 0.0230(12) 0.0351(13) -0.0025(9) 0.0168(12) 0.0006(11)
C1 0.0243(16) 0.050(2) 0.0305(17) 0.0049(15) 0.0087(14) 0.0074(15)
C2 0.0268(16) 0.046(2) 0.0300(17) -0.0002(15) 0.0131(14) 0.0022(15)
C3 0.0205(15) 0.043(2) 0.0282(16) 0.0030(13) 0.0081(13) 0.0036(13)
C4 0.0293(17) 0.051(2) 0.0255(16) -0.0001(14) 0.0117(14) 0.0032(15)
C5 0.0327(19) 0.083(3) 0.0304(18) 0.0044(19) 0.0131(16) -0.0103(19)
C6 0.034(2) 0.076(3) 0.0230(17) 0.0005(17) 0.0063(15) -0.0061(19)
C7 0.0324(19) 0.065(3) 0.0267(18) -0.0040(17) 0.0137(15) 0.0014(18)
C8 0.057(3) 0.164(6) 0.056(3) -0.047(3) 0.042(2) -0.052(3)
C9 0.050(3) 0.142(5) 0.047(2) -0.046(3) 0.031(2) -0.047(3)
C10 0.0207(14) 0.0213(15) 0.0247(14) 0.0093(11) 0.0104(12) 0.0067(11)
C11 0.0224(14) 0.0141(13) 0.0186(13) -0.0003(10) 0.0088(11) -0.0006(11)
C12 0.0200(14) 0.0205(14) 0.0227(14) 0.0033(11) 0.0099(12) 0.0015(11)
C13 0.0218(14) 0.0175(13) 0.0134(12) -0.0006(10) 0.0038(11) -0.0010(11)
C14 0.0298(16) 0.0261(16) 0.0215(14) 0.0072(12) 0.0147(13) 0.0023(13)
C15 0.0230(15) 0.0269(16) 0.0277(15) 0.0070(12) 0.0152(13) 0.0049(12)
C16 0.0208(14) 0.0165(13) 0.0182(13) 0.0017(10) 0.0088(11) 0.0003(11)
C17 0.0220(14) 0.0155(13) 0.0144(12) -0.0017(10) 0.0050(11) -0.0021(11)
C18 0.0325(16) 0.0192(14) 0.0178(14) -0.0041(11) 0.0108(13) -0.0045(12)
C19 0.0272(15) 0.0218(14) 0.0175(13) -0.0011(11) 0.0123(12) -0.0003(12)
C20 0.045(2) 0.0245(16) 0.0311(17) -0.0068(13) 0.0203(15) -0.0091(15)
C21 0.050(2) 0.0235(16) 0.0399(19) 0.0050(14) 0.0262(17) -0.0060(15)
C22 0.0368(17) 0.0287(16) 0.0250(15) 0.0057(12) 0.0191(14) 0.0019(14)
C23 0.0212(14) 0.0222(14) 0.0162(13) 0.0019(10) 0.0097(11) 0.0048(11)
C24 0.0165(13) 0.0203(14) 0.0169(13) 0.0052(10) 0.0077(11) 0.0035(11)
C25 0.0204(14) 0.0304(16) 0.0143(13) 0.0009(11) 0.0048(11) 0.0055(12)

loop_
_atom_type_symbol
_atom_type_description
_atom_type_scat_dispersion_real
_atom_type_scat_dispersion_imag
_atom_type_scat_source
C C 0.0033 0.0016 'International Tables Vol C Tables 4.2.6.8 and 6.1.1.4'
H H 0.0000 0.0000 'International Tables Vol C Tables 4.2.6.8 and 6.1.1.4'
Ce Ce -0.2486 2.6331 'International Tables Vol C Tables 4.2.6.8 and 6.1.1.4'
N N 0.0061 0.0033 'International Tables Vol C Tables 4.2.6.8 and 6.1.1.4'
O O 0.0106 0.0060 'International Tables Vol C Tables 4.2.6.8 and 6.1.1.4'

loop_
_geom_angle_atom_site_label_1
_geom_angle_atom_site_label_2
_geom_angle_atom_site_label_3
_geom_angle
_geom_angle_site_symmetry_1
_geom_angle_site_symmetry_3
_geom_angle_publ_flag
O1 Ce1 O3 136.48(6) . 3_576 ?
O1 Ce1 O3 68.93(6) . . ?
O1 Ce1 O4 140.48(7) . 3_576 ?
O1 Ce1 O6 72.53(7) . . ?
O1 Ce1 O7 87.99(7) . . ?
O1 Ce1 O1W 75.78(7) . . ?
O1 Ce1 O2W 145.68(7) . . ?
O1 Ce1 C17 149.96(7) . 3_576 ?
O3 Ce1 O3 68.45(7) 3_576 . ?
O3 Ce1 O6 108.06(6) . . ?
O3 Ce1 O6 129.92(6) 3_576 . ?
O3 Ce1 O2W 70.20(7) 3_576 . ?
O3 Ce1 C17 90.86(7) . 3_576 ?
O3 Ce1 C17 26.14(6) 3_576 3_576 ?
O4 Ce1 O3 50.92(6) 3_576 3_576 ?
O4 Ce1 O3 107.90(6) 3_576 . ?
O4 Ce1 O6 138.80(7) 3_576 . ?
O4 Ce1 O1W 67.08(7) 3_576 . ?
O4 Ce1 O2W 70.41(7) 3_576 . ?
O4 Ce1 C17 25.36(6) 3_576 3_576 ?
O6 Ce1 C17 136.73(7) . 3_576 ?
O7 Ce1 O3 69.42(6) . . ?
O7 Ce1 O3 85.22(6) . 3_576 ?
O7 Ce1 O4 129.08(7) . 3_576 ?
O7 Ce1 O6 50.80(6) . . ?
O7 Ce1 O1W 138.49(7) . . ?
O7 Ce1 O2W 71.06(7) . . ?
O7 Ce1 C17 106.00(7) . 3_576 ?
O9 Ce1 O1 82.45(7) 4_585 . ?
O9 Ce1 O3 132.82(6) 4_585 3_576 ?
O9 Ce1 O3 145.89(7) 4_585 . ?
O9 Ce1 O4 82.37(6) 4_585 3_576 ?
O9 Ce1 O6 79.11(6) 4_585 . ?
O9 Ce1 O7 129.42(7) 4_585 . ?
O9 Ce1 O1W 86.57(8) 4_585 . ?
O9 Ce1 O2W 90.14(8) 4_585 . ?
O9 Ce1 C17 106.68(7) 4_585 3_576 ?
O1W Ce1 O3 81.36(7) . 3_576 ?
O1W Ce1 O3 69.10(7) . . ?
O1W Ce1 O6 146.58(7) . . ?
O1W Ce1 O2W 137.42(7) . . ?
O1W Ce1 C17 76.29(7) . 3_576 ?
O2W Ce1 O3 123.97(7) . . ?
O2W Ce1 O6 73.16(7) . . ?
O2W Ce1 C17 64.12(7) . 3_576 ?
C1 N1 H1 125.5 . . ?
C1 N1 C2 109.0(3) . . ?
C2 N1 H1 125.5 . . ?
C1 N2 C3 107.7(3) . . ?
C1 N2 C4 125.5(3) . . ?
C3 N2 C4 126.5(3) . . ?
C10 O1 Ce1 121.64(17) . . ?
Ce1 O3 Ce1 111.55(7) 3_576 . ?
C17 O3 Ce1 140.41(17) . . ?
C17 O3 Ce1 91.80(15) . 3_576 ?
C17 O4 Ce1 94.07(15) . 3_576 ?
C13 O5 C24 117.9(2) 1_565 . ?
C18 O6 Ce1 89.59(16) . . ?
C18 O7 Ce1 94.85(16) . . ?
C25 O9 Ce1 140.90(18) . 4_586 ?
Ce1 O1W H1WA 103.1 . . ?
Ce1 O1W H1WB 101.3 . . ?
H1WA O1W H1WB 104.5 . . ?
Ce1 O2W H2WA 165.6 . . ?
Ce1 O2W H2WB 89.6 . . ?
H2WA O2W H2WB 104.5 . . ?
N1 C1 N2 108.9(3) . . ?
N1 C1 H1A 125.5 . . ?
N2 C1 H1A 125.5 . . ?
N1 C2 H2 126.2 . . ?
C3 C2 N1 107.6(3) . . ?
C3 C2 H2 126.2 . . ?
N2 C3 H3 126.6 . . ?
C2 C3 N2 106.8(3) . . ?
C2 C3 H3 126.6 . . ?
C5 C4 N2 119.7(3) . . ?
C9 C4 N2 120.4(3) . . ?
C9 C4 C5 119.8(3) . . ?
C4 C5 H5 119.8 . . ?
C4 C5 C6 120.3(3) . . ?
C6 C5 H5 119.8 . . ?
C5 C6 H6 119.2 . . ?
C7 C6 C5 121.7(3) . . ?
C7 C6 H6 119.2 . . ?
C6 C7 C7 121.5(4) . 3_677 ?
C6 C7 C8 116.5(3) . . ?
C8 C7 C7 121.9(4) . 3_677 ?
C7 C8 H8 118.8 . . ?
C7 C8 C9 122.3(4) . . ?
C9 C8 H8 118.8 . . ?
C4 C9 C8 119.3(4) . . ?
C4 C9 H9 120.3 . . ?
C8 C9 H9 120.3 . . ?
O1 C10 C11 118.2(2) . . ?
O2 C10 O1 125.3(3) . . ?
O2 C10 C11 116.5(2) . . ?
C12 C11 C10 117.7(2) . . ?
C12 C11 C16 119.5(2) . . ?
C16 C11 C10 122.6(2) . . ?
C11 C12 H12 119.8 . . ?
C13 C12 C11 120.4(3) . . ?
C13 C12 H12 119.8 . . ?
O5 C13 C12 115.9(2) 1_545 . ?
O5 C13 C14 123.1(2) 1_545 . ?
C14 C13 C12 121.0(2) . . ?
C13 C14 H14 120.7 . . ?
C15 C14 C13 118.5(3) . . ?
C15 C14 H14 120.7 . . ?
C14 C15 H15 119.2 . . ?
C14 C15 C16 121.6(3) . . ?
C16 C15 H15 119.2 . . ?
C11 C16 C15 118.9(2) . . ?
C11 C16 C17 122.2(2) . . ?
C15 C16 C17 118.8(2) . . ?
O3 C17 Ce1 62.06(13) . 3_576 ?
O3 C17 C16 120.2(2) . . ?
O4 C17 Ce1 60.57(14) . 3_576 ?
O4 C17 O3 120.5(2) . . ?
O4 C17 C16 119.2(2) . . ?
C16 C17 Ce1 162.72(18) . 3_576 ?
O6 C18 O7 122.1(2) . . ?
O6 C18 C19 120.3(3) . . ?
O7 C18 C19 117.3(2) . . ?
C20 C19 C18 117.1(2) . . ?
C24 C19 C18 124.1(2) . . ?
C24 C19 C20 118.8(2) . . ?
C19 C20 H20 119.5 . . ?
C21 C20 C19 121.1(3) . . ?
C21 C20 H20 119.5 . . ?
C20 C21 H21 120.5 . . ?
C22 C21 C20 119.1(3) . . ?
C22 C21 H21 120.5 . . ?
C21 C22 H22 119.1 . . ?
C21 C22 C23 121.8(3) . . ?
C23 C22 H22 119.1 . . ?
C22 C23 C24 118.2(3) . . ?
C22 C23 C25 118.4(2) . . ?
C24 C23 C25 123.4(2) . . ?
O5 C24 C23 118.8(2) . . ?
C19 C24 O5 120.2(2) . . ?
C19 C24 C23 121.1(2) . . ?
O8 C25 O9 123.5(3) . . ?
O8 C25 C23 120.0(2) . . ?
O9 C25 C23 116.4(3) . . ?

loop_
_geom_bond_atom_site_label_1
_geom_bond_atom_site_label_2
_geom_bond_distance
_geom_bond_site_symmetry_2
_geom_bond_publ_flag
Ce1 O1 2.4358(19) . ?
Ce1 O3 2.5760(18) 3_576 ?
Ce1 O3 2.6043(18) . ?
Ce1 O4 2.5450(19) 3_576 ?
Ce1 O6 2.6322(19) . ?
Ce1 O7 2.512(2) . ?
Ce1 O9 2.3724(19) 4_585 ?
Ce1 O1W 2.575(2) . ?
Ce1 O2W 2.602(2) . ?
Ce1 C17 2.915(3) 3_576 ?
N1 H1 0.8600 . ?
N1 C1 1.312(4) . ?
N1 C2 1.367(4) . ?
N2 C1 1.338(4) . ?
N2 C3 1.386(4) . ?
N2 C4 1.437(4) . ?
O1 C10 1.259(3) . ?
O2 C10 1.246(3) . ?
O3 C17 1.285(3) . ?
O4 C17 1.251(3) . ?
O5 C13 1.380(3) 1_565 ?
O5 C24 1.390(3) . ?
O6 C18 1.255(3) . ?
O7 C18 1.269(3) . ?
O8 C25 1.240(3) . ?
O9 C25 1.272(3) . ?
O1W H1WA 0.8503 . ?
O1W H1WB 0.8501 . ?
O2W H2WA 0.8501 . ?
O2W H2WB 0.8500 . ?
C1 H1A 0.9300 . ?
C2 H2 0.9300 . ?
C2 C3 1.342(4) . ?
C3 H3 0.9300 . ?
C4 C5 1.365(5) . ?
C4 C9 1.361(5) . ?
C5 H5 0.9300 . ?
C5 C6 1.386(5) . ?
C6 H6 0.9300 . ?
C6 C7 1.373(5) . ?
C7 C7 1.491(6) 3_677 ?
C7 C8 1.383(5) . ?
C8 H8 0.9300 . ?
C8 C9 1.389(5) . ?
C9 H9 0.9300 . ?
C10 C11 1.509(4) . ?
C11 C12 1.387(4) . ?
C11 C16 1.397(4) . ?
C12 H12 0.9300 . ?
C12 C13 1.385(4) . ?
C13 C14 1.384(4) . ?
C14 H14 0.9300 . ?
C14 C15 1.382(4) . ?
C15 H15 0.9300 . ?
C15 C16 1.398(4) . ?
C16 C17 1.490(4) . ?
C18 C19 1.504(4) . ?
C19 C20 1.392(4) . ?
C19 C24 1.385(4) . ?
C20 H20 0.9300 . ?
C20 C21 1.376(4) . ?
C21 H21 0.9300 . ?
C21 C22 1.372(4) . ?
C22 H22 0.9300 . ?
C22 C23 1.389(4) . ?
C23 C24 1.392(3) . ?
C23 C25 1.500(4) . ?

loop_
_geom_hbond_atom_site_label_D
_geom_hbond_atom_site_label_H
_geom_hbond_atom_site_label_A
_geom_hbond_distance_DH
_geom_hbond_distance_HA
_geom_hbond_distance_DA
_geom_hbond_angle_DHA
_geom_hbond_site_symmetry_A
_geom_hbond_publ_flag
O1W H1WA O2 0.85 1.95 2.774(3) 164.2 . yes
O1W H1WB O7 0.85 2.18 3.024(3) 173.9 3_576 yes
O2W H2WA O2 0.85 2.24 2.714(3) 115.0 1_565 yes
O2W H2WB O6 0.85 2.62 3.119(3) 118.4 . yes
O2W H2WB O7 0.85 2.39 2.973(3) 125.9 . yes
C1 H1A O1 0.93 2.56 3.108(4) 117.8 . yes
C1 H1A O6 0.93 2.62 3.546(4) 171.1 . yes
C2 H2 O5 0.93 2.52 3.072(4) 118.1 2_646 yes
C2 H2 O8 0.93 2.51 3.396(4) 159.7 2_646 yes
C3 H3 O6 0.93 2.60 3.515(4) 169.4 2_646 yes
C14 H14 O4 0.93 2.62 3.553(3) 176.3 2_546 yes

loop_
_geom_torsion_atom_site_label_1
_geom_torsion_atom_site_label_2
_geom_torsion_atom_site_label_3
_geom_torsion_atom_site_label_4
_geom_torsion
_geom_torsion_site_symmetry_1
_geom_torsion_site_symmetry_2
_geom_torsion_site_symmetry_3
_geom_torsion_site_symmetry_4
_geom_torsion_publ_flag
Ce1 O1 C10 O2 77.8(3) . . . . ?
Ce1 O1 C10 C11 -103.7(2) . . . . ?
Ce1 O3 C17 Ce1 127.9(2) . . . 3_576 ?
Ce1 O3 C17 O4 111.2(3) . . . . ?
Ce1 O3 C17 O4 -16.7(3) 3_576 . . . ?
Ce1 O3 C17 C16 160.4(2) 3_576 . . . ?
Ce1 O3 C17 C16 -71.7(3) . . . . ?
Ce1 O4 C17 O3 16.9(3) 3_576 . . . ?
Ce1 O4 C17 C16 -160.2(2) 3_576 . . . ?
Ce1 O6 C18 O7 -16.4(3) . . . . ?
Ce1 O6 C18 C19 157.4(2) . . . . ?
Ce1 O7 C18 O6 17.3(3) . . . . ?
Ce1 O7 C18 C19 -156.7(2) . . . . ?
Ce1 O9 C25 O8 123.6(3) 4_586 . . . ?
Ce1 O9 C25 C23 -59.4(4) 4_586 . . . ?
N1 C2 C3 N2 -0.6(4) . . . . ?
N2 C4 C5 C6 177.8(4) . . . . ?
N2 C4 C9 C8 -178.5(4) . . . . ?
O1 C10 C11 C12 -101.3(3) . . . . ?
O1 C10 C11 C16 84.1(3) . . . . ?
O2 C10 C11 C12 77.3(3) . . . . ?
O2 C10 C11 C16 -97.3(3) . . . . ?
O5 C13 C14 C15 179.1(3) 1_545 . . . ?
O6 C18 C19 C20 -122.6(3) . . . . ?
O6 C18 C19 C24 54.8(4) . . . . ?
O7 C18 C19 C20 51.5(4) . . . . ?
O7 C18 C19 C24 -131.2(3) . . . . ?
C1 N1 C2 C3 0.3(4) . . . . ?
C1 N2 C3 C2 0.7(4) . . . . ?
C1 N2 C4 C5 -123.6(4) . . . . ?
C1 N2 C4 C9 53.5(5) . . . . ?
C2 N1 C1 N2 0.2(4) . . . . ?
C3 N2 C1 N1 -0.6(4) . . . . ?
C3 N2 C4 C5 49.4(5) . . . . ?
C3 N2 C4 C9 -133.5(4) . . . . ?
C4 N2 C1 N1 173.5(3) . . . . ?
C4 N2 C3 C2 -173.3(3) . . . . ?
C4 C5 C6 C7 1.3(6) . . . . ?
C5 C4 C9 C8 -1.5(7) . . . . ?
C5 C6 C7 C7 179.3(5) . . . 3_677 ?
C5 C6 C7 C8 -2.5(7) . . . . ?
C6 C7 C8 C9 1.7(8) . . . . ?
C7 C7 C8 C9 179.9(5) 3_677 . . . ?
C7 C8 C9 C4 0.2(9) . . . . ?
C9 C4 C5 C6 0.7(6) . . . . ?
C10 C11 C12 C13 -173.1(2) . . . . ?
C10 C11 C16 C15 173.6(3) . . . . ?
C10 C11 C16 C17 -4.2(4) . . . . ?
C11 C12 C13 O5 179.8(2) . . . 1_545 ?
C11 C12 C13 C14 -1.6(4) . . . . ?
C11 C16 C17 Ce1 94.0(6) . . . 3_576 ?
C11 C16 C17 O3 1.4(4) . . . . ?
C11 C16 C17 O4 178.5(3) . . . . ?
C12 C11 C16 C15 -0.8(4) . . . . ?
C12 C11 C16 C17 -178.7(2) . . . . ?
C12 C13 C14 C15 0.6(4) . . . . ?
C13 O5 C24 C19 59.0(3) 1_565 . . . ?
C13 O5 C24 C23 -121.5(3) 1_565 . . . ?
C13 C14 C15 C16 0.2(4) . . . . ?
C14 C15 C16 C11 -0.1(4) . . . . ?
C14 C15 C16 C17 177.8(3) . . . . ?
C15 C16 C17 Ce1 -83.9(7) . . . 3_576 ?
C15 C16 C17 O3 -176.5(2) . . . . ?
C15 C16 C17 O4 0.6(4) . . . . ?
C16 C11 C12 C13 1.7(4) . . . . ?
C18 C19 C20 C21 177.2(3) . . . . ?
C18 C19 C24 O5 1.1(4) . . . . ?
C18 C19 C24 C23 -178.4(3) . . . . ?
C19 C20 C21 C22 2.0(5) . . . . ?
C20 C19 C24 O5 178.3(2) . . . . ?
C20 C19 C24 C23 -1.1(4) . . . . ?
C20 C21 C22 C23 -2.4(5) . . . . ?
C21 C22 C23 C24 1.1(4) . . . . ?
C21 C22 C23 C25 -179.5(3) . . . . ?
C22 C23 C24 O5 -178.7(2) . . . . ?
C22 C23 C24 C19 0.8(4) . . . . ?
C22 C23 C25 O8 137.2(3) . . . . ?
C22 C23 C25 O9 -40.0(4) . . . . ?
C24 C19 C20 C21 -0.2(5) . . . . ?
C24 C23 C25 O8 -43.5(4) . . . . ?
C24 C23 C25 O9 139.4(3) . . . . ?
C25 C23 C24 O5 1.9(4) . . . . ?
C25 C23 C24 C19 -178.6(3) . . . . ?
